data_1507393
loop_
_publ_author_name
'D\'iez, David'
'Ben\'eitez, M Templo'
'Marcos, Isidro S.'
'Garrido, N. M.'
'Basabe, P.'
'Sanz, F.'
'Broughton, Howard B.'
'Urones, Julio G.'

_publ_section_title
;
 Chemistry of epoxysulfones: straightforward synthesis of versatile chiral
 building blocks.
;
_journal_issue 23
_journal_name_full 'Organic letters'
_journal_page_first 4361
_journal_page_last 4364
_journal_paper_doi 10.1021/ol035701q
_journal_volume 5
_journal_year 2003
_chemical_formula_sum 'C21 H24 O8 S2'
_chemical_formula_weight 468.52
_space_group_IT_number 1
_symmetry_cell_setting triclinic
_symmetry_space_group_name_Hall 'P 1'
_symmetry_space_group_name_H-M 'P 1'
_atom_sites_solution_hydrogens geom
_atom_sites_solution_primary direct
_atom_sites_solution_secondary difmap
_audit_creation_method SHELXL
_cell_angle_alpha 96.40(3)
_cell_angle_beta 97.35(3)
_cell_angle_gamma 104.99(3)
_cell_formula_units_Z 1
_cell_length_a 5.4080(11)
_cell_length_b 8.242(2)
_cell_length_c 13.494(3)
_cell_measurement_temperature 293(2)
_cell_volume 569.6(2)
_computing_cell_refinement 'Siemens XSCANS'
_computing_data_collection CRYSOM
_computing_data_reduction XRAY80
_computing_molecular_graphics 'Siemens SHELXTL'
_computing_publication_material 'Siemens SHELXTL'
_computing_structure_refinement 'SHELXL-93 (Sheldrick, 1993)'
_computing_structure_solution 'SHELXS-86 (Sheldrick, 1990)'
_diffrn_ambient_temperature 293(2)
_diffrn_measurement_device 'Seifert XRD 3003 SC'
_diffrn_measurement_method 2theta-omega
_diffrn_radiation_monochromator graphite
_diffrn_radiation_source 'fine-focus sealed tube'
_diffrn_radiation_type CuK\a
_diffrn_radiation_wavelength 1.54180
_diffrn_reflns_av_R_equivalents 0.0000
_diffrn_reflns_av_sigmaI/netI 0.1166
_diffrn_reflns_limit_h_max 6
_diffrn_reflns_limit_h_min 0
_diffrn_reflns_limit_k_max 8
_diffrn_reflns_limit_k_min -9
_diffrn_reflns_limit_l_max 14
_diffrn_reflns_limit_l_min -14
_diffrn_reflns_number 1680
_diffrn_reflns_theta_max 23.52
_diffrn_reflns_theta_min 1.54
_exptl_absorpt_coefficient_mu 0.277
_exptl_absorpt_correction_type none
_exptl_crystal_density_diffrn 1.366
_exptl_crystal_F_000 246
_exptl_crystal_size_max 0.08
_exptl_crystal_size_mid 0.06
_exptl_crystal_size_min 0.05
_refine_diff_density_max 0.193
_refine_diff_density_min -0.178
_refine_diff_density_rms 0.038
_refine_ls_abs_structure_details 'Flack H D (1983), Acta Cryst. A39, 876-881'
_refine_ls_abs_structure_Flack 0.04(12)
_refine_ls_extinction_method none
_refine_ls_goodness_of_fit_all 0.769
_refine_ls_goodness_of_fit_obs 0.955
_refine_ls_matrix_type full
_refine_ls_number_parameters 283
_refine_ls_number_reflns 1677
_refine_ls_number_restraints 3
_refine_ls_restrained_S_all 0.827
_refine_ls_restrained_S_obs 0.952
_refine_ls_R_factor_all 0.0913
_refine_ls_R_factor_obs 0.0405
_refine_ls_shift/esd_max 0.001
_refine_ls_shift/esd_mean 0.000
_refine_ls_structure_factor_coef Fsqd
_refine_ls_weighting_details 'w=1/[\s^2^(Fo^2^)+(0.0173P)^2^+0.0000P] where P=(Fo^2^+2Fc^2^)/3'
_refine_ls_weighting_scheme calc
_refine_ls_wR_factor_all 0.0665
_refine_ls_wR_factor_obs 0.0500
_reflns_number_observed 847
_reflns_number_total 1680
_reflns_observed_criterion >2sigma(I)
_cod_data_source_file ol035701qsi20030911_012924.cif
_cod_data_source_block contrario
_cod_depositor_comments
;
The following automatic conversions were performed:

'_symmetry_cell_setting' value 'Triclinic' changed to 'triclinic'
according to /home/saulius/struct/CIF-dictionaries/cif_core.dic
dictionary named 'cif_core.dic' version 2.4.1 from 2010-06-29.

Automatic conversion script
Id: cif_fix_values 1715 2011-07-08 13:25:40Z adriana 

The following automatic conversions were performed:

'_refine_ls_weighting_scheme' value 'calc
w=1/[\s^2^(Fo^2^)+(0.0173P)^2^+0.0000P] where P=(Fo^2^+2Fc^2^)/3' was
changed to 'calc'. New tag '_refine_ls_weighting_details' was
created. The value of the new tag was set to
'w=1/[\s^2^(Fo^2^)+(0.0173P)^2^+0.0000P] where P=(Fo^2^+2Fc^2^)/3'.

Automatic conversion script
Id: cif_fix_values 3143 2015-03-26 13:38:13Z robertas 
;
_cod_original_sg_symbol_H-M P1
_cod_database_code 1507393

loop_
_symmetry_equiv_pos_as_xyz
'x, y, z'

loop_
_atom_site_aniso_label
_atom_site_aniso_U_11
_atom_site_aniso_U_22
_atom_site_aniso_U_33
_atom_site_aniso_U_23
_atom_site_aniso_U_13
_atom_site_aniso_U_12
S1 0.079(2) 0.072(2) 0.060(2) 0.003(2) 0.015(2) 0.023(2)
S2 0.049(2) 0.056(2) 0.061(2) -0.0044(14) 0.0040(14) 0.0269(13)
O1 0.046(4) 0.099(5) 0.143(6) -0.024(4) 0.019(4) 0.042(4)
O2 0.135(6) 0.083(5) 0.061(5) 0.032(4) 0.019(4) 0.043(4)
O3 0.047(4) 0.063(4) 0.054(4) -0.003(3) 0.011(3) 0.016(3)
O4 0.072(4) 0.062(4) 0.049(4) 0.015(3) 0.022(3) 0.035(3)
O5 0.097(5) 0.068(4) 0.048(4) 0.009(3) 0.018(4) 0.025(4)
O6 0.090(6) 0.089(6) 0.089(6) -0.003(4) 0.007(4) 0.043(5)
O7 0.111(6) 0.083(5) 0.065(5) -0.018(4) 0.027(4) 0.019(4)
O8 0.092(5) 0.054(4) 0.062(4) 0.012(3) 0.019(4) 0.024(4)
C1 0.101(11) 0.074(9) 0.093(9) 0.037(7) -0.015(8) -0.010(8)
C2 0.092(11) 0.055(8) 0.120(12) -0.020(7) -0.044(9) 0.034(8)
C3 0.076(9) 0.102(10) 0.108(9) -0.025(8) -0.003(7) 0.047(8)
C4 0.064(7) 0.070(7) 0.073(7) -0.009(5) 0.009(5) 0.029(6)
C5 0.041(6) 0.036(5) 0.062(6) -0.007(5) -0.004(5) 0.012(5)
C6 0.084(8) 0.052(7) 0.075(8) 0.010(5) 0.014(6) 0.016(6)
C7 0.035(5) 0.058(6) 0.055(6) -0.009(5) 0.005(5) 0.010(5)
C8 0.042(5) 0.050(6) 0.043(5) -0.003(4) 0.012(4) 0.019(4)
C9 0.046(6) 0.051(6) 0.048(6) -0.005(5) 0.000(5) 0.026(5)
C10 0.075(7) 0.058(7) 0.052(7) -0.001(5) 0.027(6) 0.019(6)
C11 0.120(10) 0.056(7) 0.099(9) -0.025(6) 0.014(8) -0.007(7)
C12 0.121(9) 0.122(9) 0.082(8) 0.063(7) 0.039(7) 0.088(8)
C13 0.061(6) 0.074(7) 0.052(6) 0.008(5) 0.004(5) 0.036(6)
C14 0.075(7) 0.052(6) 0.048(6) 0.005(5) 0.011(5) 0.024(5)
C15 0.064(7) 0.065(7) 0.025(5) 0.003(4) -0.003(4) 0.009(5)
C16 0.108(10) 0.069(8) 0.082(8) -0.021(7) -0.038(7) 0.023(7)
C17 0.115(10) 0.064(8) 0.076(9) -0.005(7) -0.018(7) 0.022(7)
C18 0.072(8) 0.068(8) 0.059(7) 0.023(6) 0.014(6) 0.002(6)
C19 0.084(8) 0.092(9) 0.066(8) 0.015(7) -0.022(6) 0.011(7)
C20 0.106(9) 0.065(7) 0.051(7) 0.005(6) 0.003(6) 0.002(7)
C21 0.113(10) 0.133(11) 0.116(10) 0.055(8) 0.008(8) 0.046(9)

loop_
_atom_site_label
_atom_site_type_symbol
_atom_site_fract_x
_atom_site_fract_y
_atom_site_fract_z
_atom_site_U_iso_or_equiv
_atom_site_thermal_displace_type
_atom_site_occupancy
_atom_site_calc_flag
_atom_site_refinement_flags
S1 S 0.4151(5) 0.1851(3) 0.1455(2) 0.0702(8) Uani 1 d .
S2 S 0.4472(4) 0.3878(3) 0.7123(2) 0.0545(7) Uani 1 d .
O1 O 0.6806(11) 0.3645(8) 0.6772(5) 0.095(2) Uani 1 d .
O2 O 0.3436(13) 0.2989(7) 0.7891(4) 0.089(2) Uani 1 d .
O3 O -0.0780(10) -0.0658(7) 0.4981(4) 0.056(2) Uani 1 d .
O4 O 0.1498(10) -0.1022(7) 0.3709(4) 0.056(2) Uani 1 d .
O5 O 0.2164(11) 0.0793(6) 0.2053(4) 0.070(2) Uani 1 d .
O6 O 0.6482(12) 0.2706(8) 0.2138(5) 0.088(2) Uani 1 d .
O7 O 0.4150(13) 0.0651(8) 0.0582(4) 0.089(2) Uani 1 d .
O8 O 0.2640(11) 0.3820(7) 0.5115(4) 0.067(2) Uani 1 d .
C1 C 0.7263(22) 0.8925(14) 0.7478(8) 0.097(4) Uani 1 d .
H1 H 0.8569(22) 0.9731(14) 0.7273(8) 0.116 Uiso 1 calc R
C2 C 0.5700(24) 0.9437(14) 0.8100(9) 0.095(4) Uani 1 d .
H2 H 0.5975(24) 1.0585(14) 0.8331(9) 0.114 Uiso 1 calc R
C3 C 0.3766(21) 0.8271(15) 0.8374(8) 0.096(4) Uani 1 d .
H3 H 0.2655(21) 0.8623(15) 0.8768(8) 0.115 Uiso 1 calc R
C4 C 0.3417(16) 0.6578(12) 0.8080(6) 0.069(3) Uani 1 d .
H4 H 0.2134(16) 0.5777(12) 0.8301(6) 0.083 Uiso 1 calc R
C5 C 0.4958(16) 0.6075(10) 0.7465(6) 0.048(2) Uani 1 d .
C6 C 0.6904(18) 0.7220(12) 0.7157(6) 0.071(3) Uani 1 d .
H6 H 0.7964(18) 0.6861(12) 0.6740(6) 0.085 Uiso 1 calc R
C7 C 0.2018(15) 0.3278(10) 0.6017(6) 0.051(2) Uani 1 d .
H7 H 0.0261(15) 0.3252(10) 0.6138(6) 0.062 Uiso 1 calc R
C8 C 0.2156(15) 0.2073(10) 0.5192(5) 0.044(2) Uani 1 d .
H8 H 0.3701(15) 0.1657(10) 0.5270(5) 0.053 Uiso 1 calc R
C9 C -0.0160(15) 0.0880(10) 0.4565(6) 0.047(2) Uani 1 d .
H9 H -0.1624(15) 0.1378(10) 0.4528(6) 0.057 Uiso 1 calc R
C10 C 0.0345(18) -0.1883(12) 0.4450(7) 0.061(3) Uani 1 d .
C11 C -0.1883(19) -0.3430(11) 0.3998(7) 0.101(4) Uani 1 d .
H11A H -0.2535(89) -0.4011(49) 0.4529(8) 0.151 Uiso 1 calc R
H11B H -0.1284(37) -0.4180(43) 0.3551(41) 0.151 Uiso 1 calc R
H11C H -0.3242(59) -0.3080(13) 0.3627(43) 0.151 Uiso 1 calc R
C12 C 0.2413(19) -0.2242(12) 0.5181(7) 0.092(4) Uani 1 d .
H12A H 0.1670(32) -0.2681(74) 0.5738(23) 0.138 Uiso 1 calc R
H12B H 0.3767(61) -0.1211(19) 0.5426(36) 0.138 Uiso 1 calc R
H12C H 0.3121(84) -0.3063(59) 0.4844(14) 0.138 Uiso 1 calc R
C13 C 0.0280(17) 0.0298(11) 0.3512(6) 0.060(2) Uani 1 d .
H13 H -0.1387(17) -0.0186(11) 0.3062(6) 0.072 Uiso 1 calc R
C14 C 0.2010(16) 0.1595(10) 0.3048(6) 0.057(2) Uani 1 d .
H14A H 0.1313(16) 0.2560(10) 0.2992(6) 0.069 Uiso 1 calc R
H14B H 0.3721(16) 0.1992(10) 0.3458(6) 0.069 Uiso 1 calc R
C15 C 0.2601(17) 0.3388(11) 0.1055(6) 0.054(2) Uani 1 d .
C16 C 0.3189(21) 0.4964(13) 0.1610(8) 0.094(4) Uani 1 d .
H16 H 0.4491(21) 0.5269(13) 0.2173(8) 0.113 Uiso 1 calc R
C17 C 0.1858(22) 0.6104(12) 0.1338(8) 0.090(4) Uani 1 d .
H17 H 0.2266(22) 0.7178(12) 0.1719(8) 0.108 Uiso 1 calc R
C18 C -0.0044(20) 0.5670(13) 0.0521(7) 0.068(3) Uani 1 d .
C19 C -0.0548(19) 0.4107(14) -0.0026(7) 0.086(3) Uani 1 d .
H19 H -0.1795(19) 0.3828(14) -0.0606(7) 0.103 Uiso 1 calc R
C20 C 0.0674(19) 0.2915(12) 0.0227(7) 0.080(3) Uani 1 d .
H20 H 0.0219(19) 0.1832(12) -0.0145(7) 0.095 Uiso 1 calc R
C21 C -0.1478(20) 0.6952(13) 0.0244(8) 0.116(4) Uani 1 d .
H21A H -0.1890(122) 0.7493(65) 0.0845(10) 0.175 Uiso 1 calc R
H21B H -0.3051(71) 0.6383(19) -0.0215(42) 0.175 Uiso 1 calc R
H21C H -0.0402(57) 0.7793(53) -0.0072(49) 0.175 Uiso 1 calc R

loop_
_atom_type_symbol
_atom_type_description
_atom_type_scat_dispersion_real
_atom_type_scat_dispersion_imag
_atom_type_scat_source
C C 0.0033 0.0016 'International Tables Vol C Tables 4.2.6.8 and 6.1.1.4'
H H 0.0000 0.0000 'International Tables Vol C Tables 4.2.6.8 and 6.1.1.4'
O O 0.0106 0.0060 'International Tables Vol C Tables 4.2.6.8 and 6.1.1.4'
S S 0.1246 0.1234 'International Tables Vol C Tables 4.2.6.8 and 6.1.1.4'

loop_
_geom_angle_atom_site_label_1
_geom_angle_atom_site_label_2
_geom_angle_atom_site_label_3
_geom_angle
O6 S1 O7 121.4(4)
O6 S1 O5 108.8(4)
O7 S1 O5 104.0(4)
O6 S1 C15 108.9(4)
O7 S1 C15 109.2(4)
O5 S1 C15 103.0(4)
O2 S2 O1 120.9(4)
O2 S2 C5 110.0(4)
O1 S2 C5 107.4(4)
O2 S2 C7 107.3(4)
O1 S2 C7 105.0(4)
C5 S2 C7 105.1(4)
C9 O3 C10 108.7(6)
C10 O4 C13 108.7(6)
C14 O5 S1 116.8(5)
C7 O8 C8 61.2(5)
C2 C1 C6 120.3(11)
C3 C2 C1 119.8(11)
C2 C3 C4 120.7(11)
C5 C4 C3 119.4(10)
C4 C5 C6 121.5(8)
C4 C5 S2 117.7(8)
C6 C5 S2 120.7(7)
C5 C6 C1 118.3(9)
O8 C7 C8 60.1(5)
O8 C7 S2 118.9(6)
C8 C7 S2 121.0(6)
O8 C8 C7 58.7(5)
O8 C8 C9 118.4(7)
C7 C8 C9 122.8(7)
O3 C9 C8 109.3(6)
O3 C9 C13 102.9(6)
C8 C9 C13 113.2(7)
O4 C10 O3 104.3(7)
O4 C10 C12 109.4(8)
O3 C10 C12 109.0(7)
O4 C10 C11 112.6(8)
O3 C10 C11 106.8(7)
C12 C10 C11 114.2(9)
O4 C13 C14 109.7(7)
O4 C13 C9 100.6(6)
C14 C13 C9 115.8(7)
O5 C14 C13 107.0(6)
C16 C15 C20 120.6(9)
C16 C15 S1 120.3(7)
C20 C15 S1 118.9(8)
C15 C16 C17 120.1(9)
C18 C17 C16 120.4(10)
C19 C18 C17 118.1(10)
C19 C18 C21 122.8(10)
C17 C18 C21 119.1(10)
C18 C19 C20 123.7(10)
C19 C20 C15 117.0(9)

loop_
_geom_bond_atom_site_label_1
_geom_bond_atom_site_label_2
_geom_bond_distance
S1 O6 1.426(6)
S1 O7 1.451(6)
S1 O5 1.569(6)
S1 C15 1.784(8)
S2 O2 1.424(6)
S2 O1 1.453(5)
S2 C5 1.760(7)
S2 C7 1.796(8)
O3 C9 1.421(8)
O3 C10 1.474(9)
O4 C10 1.408(10)
O4 C13 1.442(8)
O5 C14 1.451(8)
O8 C7 1.393(9)
O8 C8 1.414(8)
C1 C2 1.372(13)
C1 C6 1.379(11)
C2 C3 1.346(14)
C3 C4 1.364(11)
C4 C5 1.354(10)
C5 C6 1.363(11)
C7 C8 1.429(9)
C8 C9 1.469(10)
C9 C13 1.517(10)
C10 C12 1.505(11)
C10 C11 1.515(10)
C13 C14 1.480(10)
C15 C16 1.363(11)
C15 C20 1.371(10)
C16 C17 1.377(11)
C17 C18 1.354(12)
C18 C19 1.353(11)
C18 C21 1.515(12)
C19 C20 1.368(11)

loop_
_cod_related_entry_id
_cod_related_entry_code
_cod_related_entry_database
1 9492281 ChemSpider
